data_4346073
loop_
_publ_author_name
'Krytchankou, Ilya S.'
'Koshevoy, Igor O.'
'Gurzhiy, Vladislav V.'
'Pomogaev, Vladimir A.'
'Tunik, Sergey P.'

_publ_section_title
;
 Luminescence Solvato- and Vapochromism of Alkynyl-Phosphine Copper
 Clusters.
;
_journal_issue 17
_journal_name_full 'Inorganic chemistry'
_journal_page_first 8288
_journal_page_last 8297
_journal_paper_doi 10.1021/acs.inorgchem.5b00239
_journal_volume 54
_journal_year 2015
_chemical_formula_moiety 'C106 H82 Cu6 P6, 2(F6 P), 4(C H2 Cl2), 2(Cl), C'
_chemical_formula_sum 'C111 H90 Cl10 Cu6 F12 P8'
_chemical_formula_weight 2635.39
_space_group_crystal_system monoclinic
_space_group_IT_number 14
_space_group_name_Hall '-P 2ybc'
_space_group_name_H-M_alt 'P 1 21/c 1'
_atom_sites_solution_hydrogens geom
_audit_creation_date 2014-05-30
_audit_creation_method
;
Olex2 1.2
(compiled 2014.03.20 svn.r2914 for OlexSys, GUI svn.r4816)
;
_cell_angle_alpha 90
_cell_angle_beta 97.3259(8)
_cell_angle_gamma 90
_cell_formula_units_Z 2
_cell_length_a 13.98014(10)
_cell_length_b 16.50234(15)
_cell_length_c 23.7091(2)
_cell_measurement_reflns_used 37214
_cell_measurement_temperature 100(2)
_cell_measurement_theta_max 76.1420
_cell_measurement_theta_min 3.7540
_cell_volume 5425.16(8)
_computing_cell_refinement
;
CrysAlisPro, Agilent Technologies,
Version 1.171.36.32 (release 02-08-2013 CrysAlis171 .NET)
(compiled Aug  2 2013,16:46:58)
;
_computing_data_collection
;
CrysAlisPro, Agilent Technologies,
Version 1.171.36.32 (release 02-08-2013 CrysAlis171 .NET)
(compiled Aug  2 2013,16:46:58)
;
_computing_data_reduction
;
CrysAlisPro, Agilent Technologies,
Version 1.171.36.32 (release 02-08-2013 CrysAlis171 .NET)
(compiled Aug  2 2013,16:46:58)
;
_computing_molecular_graphics 'Olex2 (Dolomanov et al., 2009)'
_computing_publication_material 'Olex2 (Dolomanov et al., 2009)'
_computing_structure_refinement 'ShelXL (Sheldrick, 2008)'
_diffrn_ambient_temperature 100(2)
_diffrn_detector_area_resol_mean 10.3829
_diffrn_measured_fraction_theta_full 1.000
_diffrn_measured_fraction_theta_max 0.999
_diffrn_measurement_device_type 'SuperNova, Dual, Cu at zero, Atlas'
_diffrn_measurement_method '\w scans'
_diffrn_orient_matrix_UB_11 -0.0195265000
_diffrn_orient_matrix_UB_12 -0.0906020000
_diffrn_orient_matrix_UB_13 0.0093408000
_diffrn_orient_matrix_UB_21 -0.0446554000
_diffrn_orient_matrix_UB_22 -0.0077728000
_diffrn_orient_matrix_UB_23 -0.0626118000
_diffrn_orient_matrix_UB_31 0.0998147000
_diffrn_orient_matrix_UB_32 -0.0212214000
_diffrn_orient_matrix_UB_33 -0.0168663000
_diffrn_radiation_monochromator mirror
_diffrn_radiation_type CuK\a
_diffrn_radiation_wavelength 1.54184
_diffrn_reflns_av_R_equivalents 0.0539
_diffrn_reflns_av_unetI/netI 0.0233
_diffrn_reflns_Laue_measured_fraction_full 1.000
_diffrn_reflns_Laue_measured_fraction_max 0.999
_diffrn_reflns_limit_h_max 17
_diffrn_reflns_limit_h_min -16
_diffrn_reflns_limit_k_max 20
_diffrn_reflns_limit_k_min -20
_diffrn_reflns_limit_l_max 28
_diffrn_reflns_limit_l_min -29
_diffrn_reflns_number 72872
_diffrn_reflns_point_group_measured_fraction_full 1.000
_diffrn_reflns_point_group_measured_fraction_max 0.999
_diffrn_reflns_theta_full 67.684
_diffrn_reflns_theta_max 72.498
_diffrn_reflns_theta_min 3.187
_diffrn_source 'SuperNova (Cu) X-ray Source'
_exptl_absorpt_coefficient_mu 5.245
_exptl_absorpt_correction_T_max 1.00000
_exptl_absorpt_correction_T_min 0.65932
_exptl_absorpt_correction_type multi-scan
_exptl_absorpt_process_details
;
CrysAlisPro, Agilent Technologies,
Version 1.171.36.32 (release 02-08-2013 CrysAlis171 .NET)
(compiled Aug  2 2013,16:46:58)
Empirical absorption correction using spherical harmonics,
 implemented in SCALE3 ABSPACK scaling algorithm.
;
_exptl_crystal_colour 'translucent colorless'
_exptl_crystal_density_diffrn 1.613
_exptl_crystal_description prism
_exptl_crystal_F_000 2656
_exptl_crystal_size_max 0.19
_exptl_crystal_size_mid 0.15
_exptl_crystal_size_min 0.09
_refine_diff_density_max 1.912
_refine_diff_density_min -1.670
_refine_diff_density_rms 0.109
_refine_ls_extinction_method none
_refine_ls_goodness_of_fit_ref 1.028
_refine_ls_hydrogen_treatment constr
_refine_ls_matrix_type full
_refine_ls_number_parameters 679
_refine_ls_number_reflns 10747
_refine_ls_number_restraints 0
_refine_ls_restrained_S_all 1.028
_refine_ls_R_factor_all 0.0603
_refine_ls_R_factor_gt 0.0548
_refine_ls_shift/su_max 0.000
_refine_ls_shift/su_mean 0.000
_refine_ls_structure_factor_coef Fsqd
_refine_ls_weighting_details 'w=1/[\s^2^(Fo^2^)+(0.0656P)^2^+23.3164P] where P=(Fo^2^+2Fc^2^)/3'
_refine_ls_weighting_scheme calc
_refine_ls_wR_factor_gt 0.1378
_refine_ls_wR_factor_ref 0.1421
_reflns_Friedel_coverage 0.000
_reflns_number_gt 9542
_reflns_number_total 10747
_reflns_threshold_expression 'I > 2\s(I)'
_cod_data_source_file ic5b00239_si_003.cif
_cod_data_source_block 3a
_cod_original_cell_volume 5425.15(8)
_cod_database_code 4346073
_shelxl_version_number 2013-4
_shelx_space_group_comment
;
The symmetry employed for this shelxl refinement is uniquely defined
by the following loop, which should always be used as a source of
symmetry information in preference to the above space-group names.
They are only intended as comments.
;
_reflns_odcompleteness_completeness 94.92
_reflns_odcompleteness_iscentric 1
_reflns_odcompleteness_theta 80.95
_olex2_refinement_description
;
1. Fixed Uiso
 At 1.2 times of:
  All C(H) groups, All C(H,H) groups
2. Uiso/Uaniso restraints and constraints
Uanis(C55B) = Uanis(C55A)
3. Others
 Fixed Sof: C55A(0.7) H55A(0.7) H55B(0.7) C55B(0.3) H55C(0.3) H55D(0.3)
 C56(0.5) Cl5(0.6) Cl6(0.4)
4.a Ternary CH refined with riding coordinates:
 C1(H1)
4.b Secondary CH2 refined with riding coordinates:
 C55A(H55A,H55B), C55B(H55C,H55D), C54(H54A,H54B)
4.c Aromatic/amide H refined with riding coordinates:
 C5(H5), C6(H6), C7(H7), C8(H8), C9(H9), C13(H13), C14(H14), C15(H15),
 C16(H16), C17(H17), C19(H19), C20(H20), C21(H21), C22(H22), C23(H23), C25(H25),
  C26(H26), C27(H27), C28(H28), C29(H29), C31(H31), C32(H32), C33(H33),
 C34(H34), C35(H35), C37(H37), C38(H38), C39(H39), C40(H40), C41(H41), C43(H43),
  C44(H44), C45(H45), C46(H46), C47(H47), C49(H49), C50(H50), C51(H51),
 C52(H52), C53(H53)
;

loop_
_space_group_symop_operation_xyz
'x, y, z'
'-x, y+1/2, -z+1/2'
'-x, -y, -z'
'x, -y-1/2, z-1/2'

loop_
_atom_site_label
_atom_site_type_symbol
_atom_site_fract_x
_atom_site_fract_y
_atom_site_fract_z
_atom_site_U_iso_or_equiv
_atom_site_adp_type
_atom_site_occupancy
_atom_site_site_symmetry_order
_atom_site_calc_flag
_atom_site_refinement_flags_posn
_atom_site_refinement_flags_occupancy
_atom_site_disorder_assembly
_atom_site_disorder_group
Cu1 Cu 0.82903(3) 1.02754(3) 0.49890(2) 0.01336(12) Uani 1 1 d . . . .
Cu2 Cu 0.90232(3) 0.88954(3) 0.47582(2) 0.01686(13) Uani 1 1 d . . . .
Cu3 Cu 0.99647(3) 1.02459(3) 0.44807(2) 0.01303(12) Uani 1 1 d . . . .
P1 P 0.71388(5) 1.01806(5) 0.42531(3) 0.01005(16) Uani 1 1 d . . . .
P2 P 0.81738(6) 0.86962(5) 0.39021(3) 0.01086(16) Uani 1 1 d . . . .
P3 P 0.89227(5) 1.03654(5) 0.36728(3) 0.00989(16) Uani 1 1 d . . . .
C1 C 0.7776(2) 0.97426(18) 0.36664(13) 0.0113(6) Uani 1 1 d . . . .
H1 H 0.7375 0.9747 0.3296 0.014 Uiso 1 1 calc R . . .
C2 C 1.0482(2) 0.9069(2) 0.47259(15) 0.0157(6) Uani 1 1 d . . . .
C3 C 1.1040(2) 0.8534(2) 0.46093(14) 0.0156(6) Uani 1 1 d . . . .
C4 C 1.1568(2) 0.7849(2) 0.44285(15) 0.0195(7) Uani 1 1 d . . . .
C5 C 1.1503(3) 0.7097(2) 0.46867(18) 0.0315(9) Uani 1 1 d . . . .
H5 H 1.1137 0.7038 0.4985 0.038 Uiso 1 1 calc R . . .
C6 C 1.1988(4) 0.6435(3) 0.4495(2) 0.0454(12) Uani 1 1 d . . . .
H6 H 1.1938 0.5931 0.4664 0.054 Uiso 1 1 calc R . . .
C7 C 1.2538(3) 0.6516(3) 0.4062(2) 0.0461(13) Uani 1 1 d . . . .
H7 H 1.2863 0.6070 0.3941 0.055 Uiso 1 1 calc R . . .
C8 C 1.2614(3) 0.7257(3) 0.3804(2) 0.0412(12) Uani 1 1 d . . . .
H8 H 1.2987 0.7308 0.3508 0.049 Uiso 1 1 calc R . . .
C9 C 1.2134(3) 0.7932(3) 0.39853(18) 0.0277(8) Uani 1 1 d . . . .
H9 H 1.2190 0.8433 0.3813 0.033 Uiso 1 1 calc R . . .
C10 C 0.8644(2) 0.9188(2) 0.55073(14) 0.0146(6) Uani 1 1 d . . . .
C11 C 0.8192(2) 0.9239(2) 0.59146(14) 0.0139(6) Uani 1 1 d . . . .
C12 C 0.7708(2) 0.9282(2) 0.64148(14) 0.0153(6) Uani 1 1 d . . . .
C13 C 0.7000(2) 0.9865(2) 0.64743(15) 0.0186(7) Uani 1 1 d . . . .
H13 H 0.6808 1.0222 0.6177 0.022 Uiso 1 1 calc R . . .
C14 C 0.6586(3) 0.9914(2) 0.69731(16) 0.0235(8) Uani 1 1 d . . . .
H14 H 0.6122 1.0307 0.7012 0.028 Uiso 1 1 calc R . . .
C15 C 0.6860(3) 0.9376(3) 0.74156(16) 0.0258(8) Uani 1 1 d . . . .
H15 H 0.6581 0.9410 0.7750 0.031 Uiso 1 1 calc R . . .
C16 C 0.7549(3) 0.8791(2) 0.73578(16) 0.0271(8) Uani 1 1 d . . . .
H16 H 0.7726 0.8427 0.7652 0.032 Uiso 1 1 calc R . . .
C17 C 0.7978(3) 0.8744(2) 0.68614(15) 0.0222(7) Uani 1 1 d . . . .
H17 H 0.8446 0.8354 0.6826 0.027 Uiso 1 1 calc R . . .
C18 C 0.6503(2) 1.1102(2) 0.39994(13) 0.0133(6) Uani 1 1 d . . . .
C19 C 0.5714(2) 1.1113(2) 0.35734(14) 0.0175(7) Uani 1 1 d . . . .
H19 H 0.5520 1.0641 0.3378 0.021 Uiso 1 1 calc R . . .
C20 C 0.5219(3) 1.1833(2) 0.34432(16) 0.0236(8) Uani 1 1 d . . . .
H20 H 0.4693 1.1839 0.3160 0.028 Uiso 1 1 calc R . . .
C21 C 0.5501(3) 1.2542(2) 0.37326(17) 0.0254(8) Uani 1 1 d . . . .
H21 H 0.5163 1.3020 0.3646 0.030 Uiso 1 1 calc R . . .
C22 C 0.6288(3) 1.2535(2) 0.41507(16) 0.0218(7) Uani 1 1 d . . . .
H22 H 0.6485 1.3010 0.4342 0.026 Uiso 1 1 calc R . . .
C23 C 0.6786(2) 1.1817(2) 0.42849(14) 0.0161(6) Uani 1 1 d . . . .
H23 H 0.7312 1.1815 0.4568 0.019 Uiso 1 1 calc R . . .
C24 C 0.6162(2) 0.94983(19) 0.43661(14) 0.0125(6) Uani 1 1 d . . . .
C25 C 0.6044(2) 0.9318(2) 0.49287(14) 0.0154(6) Uani 1 1 d . . . .
H25 H 0.6472 0.9531 0.5224 0.019 Uiso 1 1 calc R . . .
C26 C 0.5294(3) 0.8823(2) 0.50504(15) 0.0201(7) Uani 1 1 d . . . .
H26 H 0.5222 0.8705 0.5426 0.024 Uiso 1 1 calc R . . .
C27 C 0.4653(3) 0.8504(2) 0.46124(16) 0.0217(7) Uani 1 1 d . . . .
H27 H 0.4152 0.8172 0.4694 0.026 Uiso 1 1 calc R . . .
C28 C 0.4760(2) 0.8682(2) 0.40508(15) 0.0193(7) Uani 1 1 d . . . .
H28 H 0.4329 0.8468 0.3757 0.023 Uiso 1 1 calc R . . .
C29 C 0.5508(2) 0.9179(2) 0.39265(14) 0.0151(6) Uani 1 1 d . . . .
H29 H 0.5574 0.9299 0.3550 0.018 Uiso 1 1 calc R . . .
C30 C 0.7158(2) 0.7998(2) 0.38562(14) 0.0155(6) Uani 1 1 d . . . .
C31 C 0.6634(2) 0.7766(2) 0.33395(15) 0.0194(7) Uani 1 1 d . . . .
H53 H 0.6753 0.8014 0.3003 0.023 Uiso 1 1 calc R . . .
C32 C 0.5935(3) 0.7165(2) 0.33288(17) 0.0261(8) Uani 1 1 d . . . .
H52 H 0.5584 0.7014 0.2985 0.031 Uiso 1 1 calc R . . .
C33 C 0.5761(3) 0.6789(3) 0.38300(19) 0.0314(9) Uani 1 1 d . . . .
H51 H 0.5297 0.6383 0.3821 0.038 Uiso 1 1 calc R . . .
C34 C 0.6273(3) 0.7017(2) 0.43400(18) 0.0293(9) Uani 1 1 d . . . .
H50 H 0.6152 0.6765 0.4675 0.035 Uiso 1 1 calc R . . .
C35 C 0.6973(3) 0.7623(2) 0.43590(16) 0.0198(7) Uani 1 1 d . . . .
H49 H 0.7314 0.7777 0.4705 0.024 Uiso 1 1 calc R . . .
C36 C 0.8811(2) 0.82615(19) 0.33502(14) 0.0130(6) Uani 1 1 d . . . .
C37 C 0.9517(2) 0.7696(2) 0.35403(15) 0.0166(7) Uani 1 1 d . . . .
H43 H 0.9652 0.7585 0.3927 0.020 Uiso 1 1 calc R . . .
C38 C 1.0024(3) 0.7294(2) 0.31542(17) 0.0215(7) Uani 1 1 d . . . .
H44 H 1.0494 0.6914 0.3282 0.026 Uiso 1 1 calc R . . .
C39 C 0.9824(3) 0.7462(2) 0.25803(16) 0.0236(8) Uani 1 1 d . . . .
H45 H 1.0168 0.7202 0.2322 0.028 Uiso 1 1 calc R . . .
C40 C 0.9107(3) 0.8021(2) 0.23866(15) 0.0215(7) Uani 1 1 d . . . .
H46 H 0.8974 0.8131 0.2000 0.026 Uiso 1 1 calc R . . .
C41 C 0.8592(2) 0.8413(2) 0.27667(15) 0.0161(6) Uani 1 1 d . . . .
H47 H 0.8103 0.8774 0.2636 0.019 Uiso 1 1 calc R . . .
C42 C 0.9500(2) 1.00893(19) 0.30496(14) 0.0134(6) Uani 1 1 d . . . .
C43 C 1.0347(2) 0.9636(2) 0.31373(14) 0.0156(6) Uani 1 1 d . . . .
H31 H 1.0590 0.9471 0.3503 0.019 Uiso 1 1 calc R . . .
C44 C 1.0831(3) 0.9428(2) 0.26789(16) 0.0207(7) Uani 1 1 d . . . .
H32 H 1.1396 0.9124 0.2739 0.025 Uiso 1 1 calc R . . .
C45 C 1.0471(3) 0.9674(2) 0.21327(16) 0.0217(7) Uani 1 1 d . . . .
H33 H 1.0796 0.9538 0.1827 0.026 Uiso 1 1 calc R . . .
C46 C 0.9631(3) 1.0123(2) 0.20427(15) 0.0223(7) Uani 1 1 d . . . .
H34 H 0.9387 1.0282 0.1676 0.027 Uiso 1 1 calc R . . .
C47 C 0.9148(3) 1.0337(2) 0.24986(14) 0.0172(7) Uani 1 1 d . . . .
H35 H 0.8588 1.0646 0.2436 0.021 Uiso 1 1 calc R . . .
C48 C 0.8516(2) 1.13965(19) 0.35010(13) 0.0126(6) Uani 1 1 d . . . .
C49 C 0.7742(2) 1.1578(2) 0.30836(14) 0.0157(6) Uani 1 1 d . . . .
H37 H 0.7396 1.1162 0.2888 0.019 Uiso 1 1 calc R . . .
C50 C 0.7494(3) 1.2379(2) 0.29635(15) 0.0207(7) Uani 1 1 d . . . .
H38 H 0.6977 1.2498 0.2688 0.025 Uiso 1 1 calc R . . .
C51 C 0.8011(3) 1.3005(2) 0.32516(16) 0.0237(8) Uani 1 1 d . . . .
H39 H 0.7841 1.3541 0.3170 0.028 Uiso 1 1 calc R . . .
C52 C 0.8784(3) 1.2827(2) 0.36612(16) 0.0229(8) Uani 1 1 d . . . .
H40 H 0.9136 1.3245 0.3851 0.028 Uiso 1 1 calc R . . .
C53 C 0.9035(3) 1.2026(2) 0.37881(14) 0.0169(7) Uani 1 1 d . . . .
H41 H 0.9549 1.1910 0.4065 0.020 Uiso 1 1 calc R . . .
Cl3 Cl 0.8468(2) 0.59586(17) 0.55911(10) 0.1082(9) Uani 1 1 d . . . .
Cl4 Cl 0.71836(18) 0.71940(11) 0.59174(8) 0.0829(6) Uani 1 1 d . . . .
C55A C 0.7489(6) 0.6172(4) 0.5941(3) 0.0405(14) Uani 0.7 1 d . P A 1
H55A H 0.7633 0.6006 0.6335 0.049 Uiso 0.7 1 calc R P A 1
H55B H 0.6940 0.5859 0.5771 0.049 Uiso 0.7 1 calc R P A 1
C55B C 0.8418(13) 0.7168(10) 0.5799(7) 0.0405(14) Uani 0.3 1 d . P A 2
H55C H 0.8853 0.7300 0.6139 0.049 Uiso 0.3 1 calc R P A 2
H55D H 0.8545 0.7518 0.5488 0.049 Uiso 0.3 1 calc R P A 2
P4 P 0.41297(8) 0.48007(6) 0.30191(4) 0.0273(2) Uani 1 1 d . . . .
F1 F 0.3886(2) 0.38808(17) 0.31345(13) 0.0456(7) Uani 1 1 d . . . .
F2 F 0.4115(3) 0.5040(3) 0.36624(14) 0.0721(11) Uani 1 1 d . . . .
F3 F 0.5233(2) 0.4634(3) 0.3136(2) 0.0794(12) Uani 1 1 d . . . .
F4 F 0.4353(3) 0.5725(2) 0.28816(16) 0.0730(12) Uani 1 1 d . . . .
F5 F 0.4111(4) 0.4608(2) 0.23633(13) 0.0765(13) Uani 1 1 d . . . .
F6 F 0.3003(2) 0.4978(2) 0.2894(2) 0.0714(11) Uani 1 1 d . . . .
Cl1 Cl 0.05098(13) 0.44136(16) 0.56587(6) 0.0835(6) Uani 1 1 d . . . .
Cl2 Cl 0.24331(17) 0.50500(11) 0.60039(8) 0.0797(5) Uani 1 1 d . . . .
C54 C 0.1652(4) 0.4228(3) 0.6010(3) 0.0553(14) Uani 1 1 d . . . .
H54A H 0.1927 0.3768 0.5833 0.066 Uiso 1 1 calc R . . .
H54B H 0.1598 0.4085 0.6401 0.066 Uiso 1 1 calc R . . .
C56 C 0.5254(16) 1.5140(8) 0.4932(8) 0.091(6) Uani 0.5 1 d . P . .
Cl5 Cl 0.5389(2) 1.41530(19) 0.49044(14) 0.0741(9) Uani 0.6 1 d . P B 1
Cl6 Cl 0.5971(4) 1.4717(4) 0.4868(2) 0.094(2) Uani 0.4 1 d . P B 2

loop_
_atom_site_aniso_label
_atom_site_aniso_U_11
_atom_site_aniso_U_22
_atom_site_aniso_U_33
_atom_site_aniso_U_23
_atom_site_aniso_U_13
_atom_site_aniso_U_12
Cu1 0.0082(2) 0.0190(2) 0.0126(2) -0.00275(18) 0.00006(17) 0.00140(17)
Cu2 0.0113(2) 0.0234(3) 0.0156(2) -0.00611(19) 0.00036(18) 0.00149(19)
Cu3 0.0086(2) 0.0171(2) 0.0129(2) 0.00134(17) -0.00069(17) -0.00154(17)
P1 0.0066(4) 0.0130(4) 0.0105(3) 0.0000(3) 0.0013(3) 0.0007(3)
P2 0.0085(4) 0.0109(4) 0.0131(4) -0.0016(3) 0.0011(3) -0.0007(3)
P3 0.0078(4) 0.0121(4) 0.0100(3) -0.0005(3) 0.0018(3) -0.0006(3)
C1 0.0108(15) 0.0116(14) 0.0120(14) -0.0005(11) 0.0028(11) -0.0007(11)
C2 0.0098(15) 0.0159(15) 0.0211(16) -0.0007(13) 0.0009(12) 0.0003(12)
C3 0.0125(15) 0.0169(16) 0.0159(15) -0.0008(12) -0.0036(12) -0.0026(12)
C4 0.0138(16) 0.0206(17) 0.0222(17) -0.0078(14) -0.0047(13) 0.0041(13)
C5 0.039(2) 0.0227(19) 0.031(2) -0.0012(16) 0.0004(17) 0.0086(17)
C6 0.056(3) 0.024(2) 0.053(3) -0.005(2) -0.003(2) 0.016(2)
C7 0.033(2) 0.038(3) 0.063(3) -0.029(2) -0.008(2) 0.017(2)
C8 0.016(2) 0.057(3) 0.051(3) -0.030(2) 0.0072(18) 0.0013(19)
C9 0.0167(18) 0.033(2) 0.034(2) -0.0115(17) 0.0063(15) -0.0028(15)
C10 0.0088(15) 0.0165(15) 0.0178(16) 0.0026(12) -0.0006(12) -0.0009(12)
C11 0.0105(15) 0.0156(15) 0.0145(15) 0.0031(12) -0.0026(12) -0.0003(12)
C12 0.0132(16) 0.0184(16) 0.0140(15) 0.0004(12) 0.0008(12) -0.0035(12)
C13 0.0151(16) 0.0238(17) 0.0162(16) 0.0016(13) -0.0008(13) 0.0016(13)
C14 0.0161(17) 0.032(2) 0.0226(18) -0.0046(15) 0.0034(14) 0.0023(15)
C15 0.0246(19) 0.037(2) 0.0172(17) -0.0009(15) 0.0088(14) -0.0062(16)
C16 0.033(2) 0.028(2) 0.0202(18) 0.0078(15) 0.0062(15) -0.0010(16)
C17 0.0249(19) 0.0232(18) 0.0189(17) 0.0053(14) 0.0045(14) 0.0032(14)
C18 0.0107(15) 0.0165(15) 0.0137(15) 0.0022(12) 0.0055(12) 0.0034(12)
C19 0.0139(16) 0.0212(17) 0.0173(16) 0.0017(13) 0.0012(12) 0.0005(13)
C20 0.0203(18) 0.0288(19) 0.0210(17) 0.0089(15) -0.0003(14) 0.0060(15)
C21 0.0252(19) 0.0212(18) 0.031(2) 0.0093(15) 0.0082(16) 0.0105(15)
C22 0.0241(19) 0.0172(17) 0.0248(18) 0.0021(14) 0.0063(14) 0.0038(14)
C23 0.0163(16) 0.0166(16) 0.0160(15) 0.0003(12) 0.0046(12) 0.0004(13)
C24 0.0090(14) 0.0141(15) 0.0149(15) 0.0015(12) 0.0033(11) 0.0019(11)
C25 0.0115(15) 0.0201(16) 0.0150(15) -0.0004(12) 0.0026(12) 0.0023(12)
C26 0.0191(17) 0.0246(18) 0.0182(16) 0.0030(14) 0.0084(13) 0.0001(14)
C27 0.0137(16) 0.0239(18) 0.0288(19) 0.0024(15) 0.0082(14) -0.0046(14)
C28 0.0120(16) 0.0228(17) 0.0228(17) 0.0000(14) 0.0004(13) -0.0020(13)
C29 0.0122(15) 0.0185(16) 0.0143(15) 0.0022(12) 0.0005(12) 0.0014(12)
C30 0.0145(16) 0.0122(15) 0.0203(16) -0.0033(12) 0.0048(12) 0.0003(12)
C31 0.0129(16) 0.0257(18) 0.0199(17) -0.0066(14) 0.0039(13) -0.0034(13)
C32 0.0175(18) 0.031(2) 0.031(2) -0.0156(16) 0.0066(15) -0.0078(15)
C33 0.027(2) 0.0240(19) 0.045(2) -0.0079(17) 0.0130(18) -0.0143(16)
C34 0.031(2) 0.0238(19) 0.034(2) 0.0042(16) 0.0104(17) -0.0109(16)
C35 0.0197(17) 0.0164(16) 0.0236(17) 0.0017(13) 0.0035(14) -0.0025(13)
C36 0.0098(14) 0.0125(14) 0.0169(15) -0.0043(12) 0.0023(12) -0.0032(11)
C37 0.0144(16) 0.0156(16) 0.0193(16) -0.0033(13) 0.0006(12) -0.0014(12)
C38 0.0134(16) 0.0175(16) 0.033(2) -0.0096(14) 0.0024(14) 0.0012(13)
C39 0.0223(19) 0.0222(18) 0.0283(19) -0.0130(15) 0.0119(15) -0.0059(14)
C40 0.0268(19) 0.0213(17) 0.0174(16) -0.0063(13) 0.0064(14) -0.0086(14)
C41 0.0148(16) 0.0134(15) 0.0204(16) -0.0029(12) 0.0035(13) -0.0045(12)
C42 0.0120(15) 0.0136(15) 0.0153(15) -0.0025(12) 0.0050(12) -0.0052(12)
C43 0.0123(16) 0.0185(16) 0.0165(16) -0.0031(12) 0.0035(12) -0.0028(12)
C44 0.0152(17) 0.0223(17) 0.0257(18) -0.0077(14) 0.0068(14) -0.0023(13)
C45 0.0260(19) 0.0213(17) 0.0211(17) -0.0054(14) 0.0155(14) -0.0046(14)
C46 0.035(2) 0.0194(17) 0.0138(16) 0.0000(13) 0.0085(14) -0.0023(15)
C47 0.0206(17) 0.0163(16) 0.0155(16) 0.0000(12) 0.0051(13) 0.0005(13)
C48 0.0110(15) 0.0139(15) 0.0142(15) 0.0006(12) 0.0073(12) 0.0000(12)
C49 0.0137(16) 0.0213(17) 0.0132(15) 0.0018(12) 0.0056(12) -0.0002(13)
C50 0.0191(17) 0.0246(18) 0.0196(17) 0.0075(14) 0.0075(13) 0.0053(14)
C51 0.032(2) 0.0134(16) 0.0273(19) 0.0072(14) 0.0117(16) 0.0038(14)
C52 0.031(2) 0.0139(16) 0.0255(18) -0.0011(14) 0.0093(15) -0.0060(14)
C53 0.0181(17) 0.0176(16) 0.0158(15) 0.0005(13) 0.0052(12) -0.0033(13)
Cl3 0.130(2) 0.1198(19) 0.0866(14) 0.0201(13) 0.0591(14) 0.0401(16)
Cl4 0.1327(18) 0.0544(9) 0.0673(10) 0.0025(8) 0.0346(11) 0.0069(10)
C55A 0.057(4) 0.035(3) 0.030(3) 0.005(2) 0.006(3) -0.013(3)
C55B 0.057(4) 0.035(3) 0.030(3) 0.005(2) 0.006(3) -0.013(3)
P4 0.0288(5) 0.0316(5) 0.0191(5) -0.0007(4) -0.0064(4) 0.0020(4)
F1 0.0501(17) 0.0338(14) 0.0538(17) 0.0167(12) 0.0105(13) 0.0121(12)
F2 0.088(3) 0.094(3) 0.0357(17) -0.0202(18) 0.0147(17) -0.016(2)
F3 0.0286(17) 0.100(3) 0.108(3) 0.019(3) 0.0029(18) 0.0047(18)
F4 0.100(3) 0.0421(18) 0.068(2) 0.0037(16) -0.023(2) -0.0311(19)
F5 0.136(4) 0.070(2) 0.0255(15) -0.0058(15) 0.0173(19) -0.039(2)
F6 0.0369(17) 0.0492(19) 0.120(3) 0.016(2) -0.0192(19) 0.0114(15)
Cl1 0.0601(9) 0.1540(19) 0.0376(7) -0.0116(9) 0.0110(6) 0.0270(11)
Cl2 0.1147(15) 0.0535(9) 0.0711(11) -0.0099(8) 0.0125(10) -0.0203(9)
C54 0.057(3) 0.042(3) 0.068(4) -0.006(3) 0.011(3) 0.010(3)
C56 0.135(18) 0.037(8) 0.092(12) 0.017(7) -0.017(11) -0.032(8)
Cl5 0.0780(19) 0.0683(17) 0.0856(19) 0.0298(15) 0.0479(16) 0.0325(16)
Cl6 0.084(3) 0.097(4) 0.091(3) -0.048(3) -0.027(3) 0.051(3)

loop_
_atom_type_symbol
_atom_type_description
_atom_type_scat_dispersion_real
_atom_type_scat_dispersion_imag
_atom_type_scat_source
C C 0.0181 0.0091 'International Tables Vol C Tables 4.2.6.8 and 6.1.1.4'
P P 0.2955 0.4335 'International Tables Vol C Tables 4.2.6.8 and 6.1.1.4'
Cu Cu -1.9646 0.5888 'International Tables Vol C Tables 4.2.6.8 and 6.1.1.4'
F F 0.0727 0.0534 'International Tables Vol C Tables 4.2.6.8 and 6.1.1.4'
Cl Cl 0.3639 0.7018 'International Tables Vol C Tables 4.2.6.8 and 6.1.1.4'
H H 0.0000 0.0000 'International Tables Vol C Tables 4.2.6.8 and 6.1.1.4'

loop_
_geom_angle_atom_site_label_1
_geom_angle_atom_site_label_2
_geom_angle_atom_site_label_3
_geom_angle
_geom_angle_site_symmetry_1
_geom_angle_site_symmetry_3
Cu2 Cu1 Cu3 60.785(18) . .
Cu2 Cu1 Cu3 57.723(18) . 3_776
Cu3 Cu1 Cu3 55.966(19) 3_776 .
P1 Cu1 Cu2 92.22(3) . .
P1 Cu1 Cu3 148.44(3) . 3_776
P1 Cu1 Cu3 103.00(3) . .
P1 Cu1 C3 126.44(9) . 3_776
C2 Cu1 Cu2 101.25(10) 3_776 .
C2 Cu1 Cu3 50.22(9) 3_776 3_776
C2 Cu1 Cu3 55.84(10) 3_776 .
C2 Cu1 P1 141.35(10) 3_776 .
C2 Cu1 C3 31.88(13) 3_776 3_776
C2 Cu1 C10 97.24(13) 3_776 .
C3 Cu1 Cu2 132.90(9) 3_776 .
C3 Cu1 Cu3 82.78(9) 3_776 .
C3 Cu1 Cu3 77.80(8) 3_776 3_776
C10 Cu1 Cu2 48.01(9) . .
C10 Cu1 Cu3 94.96(9) . .
C10 Cu1 Cu3 50.35(8) . 3_776
C10 Cu1 P1 118.08(9) . .
C10 Cu1 C3 114.25(12) . 3_776
Cu1 Cu2 Cu3 62.930(19) . .
Cu3 Cu2 Cu1 64.114(19) 3_776 .
Cu3 Cu2 Cu3 58.44(2) 3_776 .
P2 Cu2 Cu1 98.19(3) . .
P2 Cu2 Cu3 153.73(3) . 3_776
P2 Cu2 Cu3 96.80(3) . .
C2 Cu2 Cu1 107.74(10) . .
C2 Cu2 Cu3 59.55(10) . 3_776
C2 Cu2 Cu3 50.67(9) . .
C2 Cu2 P2 113.41(10) . .
C10 Cu2 Cu1 55.64(10) . .
C10 Cu2 Cu3 54.67(9) . 3_776
C10 Cu2 Cu3 102.19(10) . .
C10 Cu2 P2 132.66(10) . .
C10 Cu2 C2 112.18(13) . .
Cu1 Cu3 Cu1 124.032(19) 3_776 .
Cu2 Cu3 Cu1 96.03(2) 3_776 .
Cu2 Cu3 Cu1 58.164(18) 3_776 3_776
Cu2 Cu3 Cu1 93.56(2) . 3_776
Cu2 Cu3 Cu1 56.285(17) . .
Cu2 Cu3 Cu2 121.55(2) 3_776 .
Cu2 Cu3 Cu3 63.48(2) 3_776 3_776
Cu3 Cu3 Cu1 61.43(2) 3_776 .
Cu3 Cu3 Cu1 62.60(2) 3_776 3_776
Cu3 Cu3 Cu2 58.07(2) 3_776 .
P3 Cu3 Cu1 148.90(3) . 3_776
P3 Cu3 Cu1 83.00(3) . .
P3 Cu3 Cu2 89.83(3) . .
P3 Cu3 Cu2 141.55(3) . 3_776
P3 Cu3 Cu3 140.98(4) . 3_776
P3 Cu3 C2 115.37(8) . 3_776
C2 Cu3 Cu1 48.35(9) . 3_776
C2 Cu3 Cu1 95.50(8) 3_776 3_776
C2 Cu3 Cu1 46.84(8) 3_776 .
C2 Cu3 Cu1 100.02(9) . .
C2 Cu3 Cu2 48.85(9) . .
C2 Cu3 Cu2 49.53(8) 3_776 3_776
C2 Cu3 Cu2 100.02(9) . 3_776
C2 Cu3 Cu2 90.83(8) 3_776 .
C2 Cu3 Cu3 58.82(9) . 3_776
C2 Cu3 Cu3 50.85(8) 3_776 3_776
C2 Cu3 P3 118.07(9) . .
C2 Cu3 C2 109.67(10) . 3_776
C2 Cu3 C10 96.75(12) . 3_776
C10 Cu3 Cu1 51.68(9) 3_776 3_776
C10 Cu3 Cu1 143.05(9) 3_776 .
C10 Cu3 Cu2 48.46(9) 3_776 3_776
C10 Cu3 Cu2 144.93(9) 3_776 .
C10 Cu3 Cu3 101.48(9) 3_776 3_776
C10 Cu3 P3 117.13(9) 3_776 .
C10 Cu3 C2 96.46(12) 3_776 3_776
C1 P1 Cu1 104.04(10) . .
C18 P1 Cu1 118.27(11) . .
C18 P1 C1 109.38(14) . .
C24 P1 Cu1 114.24(11) . .
C24 P1 C1 107.79(14) . .
C24 P1 C18 102.81(15) . .
C1 P2 Cu2 103.73(10) . .
C30 P2 Cu2 117.77(12) . .
C30 P2 C1 111.40(15) . .
C36 P2 Cu2 117.22(11) . .
C36 P2 C1 107.57(14) . .
C36 P2 C30 99.02(15) . .
C1 P3 Cu3 114.24(10) . .
C42 P3 Cu3 111.05(11) . .
C42 P3 C1 108.51(14) . .
C48 P3 Cu3 114.78(11) . .
C48 P3 C1 105.30(14) . .
C48 P3 C42 102.08(15) . .
P1 C1 P3 105.28(15) . .
P1 C1 H1 112.8 . .
P2 C1 P1 106.41(15) . .
P2 C1 P3 106.09(15) . .
P2 C1 H1 112.8 . .
P3 C1 H1 112.8 . .
Cu1 C2 Cu2 147.22(18) 3_776 .
Cu1 C2 Cu3 81.43(12) 3_776 .
Cu1 C2 Cu3 77.33(11) 3_776 3_776
Cu2 C2 Cu3 80.48(12) . .
Cu2 C2 Cu3 70.92(10) . 3_776
Cu3 C2 Cu3 70.33(10) . 3_776
C3 C2 Cu1 85.7(2) . 3_776
C3 C2 Cu2 124.3(3) . .
C3 C2 Cu3 139.9(3) . 3_776
C3 C2 Cu3 142.7(3) . .
C2 C3 Cu1 62.4(2) . 3_776
C2 C3 C4 171.4(3) . .
C4 C3 Cu1 126.0(2) . 3_776
C5 C4 C3 120.2(4) . .
C5 C4 C9 119.5(4) . .
C9 C4 C3 120.3(3) . .
C4 C5 H5 120.2 . .
C4 C5 C6 119.6(4) . .
C6 C5 H5 120.2 . .
C5 C6 H6 119.6 . .
C7 C6 C5 120.8(5) . .
C7 C6 H6 119.6 . .
C6 C7 H7 119.9 . .
C6 C7 C8 120.3(4) . .
C8 C7 H7 119.9 . .
C7 C8 H8 119.9 . .
C7 C8 C9 120.2(4) . .
C9 C8 H8 119.9 . .
C4 C9 H9 120.3 . .
C8 C9 C4 119.5(4) . .
C8 C9 H9 120.3 . .
Cu2 C10 Cu1 76.35(11) . .
Cu2 C10 Cu3 76.87(11) . 3_776
Cu3 C10 Cu1 77.97(11) 3_776 .
C11 C10 Cu1 106.5(2) . .
C11 C10 Cu2 162.0(3) . .
C11 C10 Cu3 121.1(3) . 3_776
C10 C11 C12 176.7(3) . .
C13 C12 C11 122.0(3) . .
C17 C12 C11 118.8(3) . .
C17 C12 C13 119.1(3) . .
C12 C13 H13 119.9 . .
C14 C13 C12 120.3(3) . .
C14 C13 H13 119.9 . .
C13 C14 H14 119.9 . .
C13 C14 C15 120.1(4) . .
C15 C14 H14 119.9 . .
C14 C15 H15 120.0 . .
C16 C15 C14 120.0(3) . .
C16 C15 H15 120.0 . .
C15 C16 H16 119.9 . .
C15 C16 C17 120.2(4) . .
C17 C16 H16 119.9 . .
C12 C17 H17 119.9 . .
C16 C17 C12 120.2(4) . .
C16 C17 H17 119.9 . .
C19 C18 P1 123.8(3) . .
C23 C18 P1 116.8(2) . .
C23 C18 C19 119.2(3) . .
C18 C19 H19 120.1 . .
C20 C19 C18 119.9(3) . .
C20 C19 H19 120.1 . .
C19 C20 H20 119.7 . .
C19 C20 C21 120.5(3) . .
C21 C20 H20 119.7 . .
C20 C21 H21 120.1 . .
C22 C21 C20 119.8(3) . .
C22 C21 H21 120.1 . .
C21 C22 H22 120.0 . .
C21 C22 C23 120.0(4) . .
C23 C22 H22 120.0 . .
C18 C23 H23 119.7 . .
C22 C23 C18 120.6(3) . .
C22 C23 H23 119.7 . .
C25 C24 P1 117.1(2) . .
C25 C24 C29 119.0(3) . .
C29 C24 P1 123.8(2) . .
C24 C25 H25 119.7 . .
C26 C25 C24 120.5(3) . .
C26 C25 H25 119.7 . .
C25 C26 H26 120.0 . .
C27 C26 C25 120.1(3) . .
C27 C26 H26 120.0 . .
C26 C27 H27 120.0 . .
C26 C27 C28 120.0(3) . .
C28 C27 H27 120.0 . .
C27 C28 H28 119.9 . .
C27 C28 C29 120.2(3) . .
C29 C28 H28 119.9 . .
C24 C29 H29 119.9 . .
C28 C29 C24 120.2(3) . .
C28 C29 H29 119.9 . .
C31 C30 P2 122.8(3) . .
C35 C30 P2 117.2(3) . .
C35 C30 C31 119.6(3) . .
C30 C31 H53 120.0 . .
C32 C31 C30 119.9(3) . .
C32 C31 H53 120.0 . .
C31 C32 H52 119.9 . .
C33 C32 C31 120.2(4) . .
C33 C32 H52 119.9 . .
C32 C33 H51 120.0 . .
C34 C33 C32 120.0(4) . .
C34 C33 H51 120.0 . .
C33 C34 H50 119.7 . .
C33 C34 C35 120.5(4) . .
C35 C34 H50 119.7 . .
C30 C35 C34 119.7(3) . .
C30 C35 H49 120.2 . .
C34 C35 H49 120.2 . .
C37 C36 P2 115.0(2) . .
C37 C36 C41 119.8(3) . .
C41 C36 P2 125.0(3) . .
C36 C37 H43 119.8 . .
C36 C37 C38 120.4(3) . .
C38 C37 H43 119.8 . .
C37 C38 H44 120.2 . .
C39 C38 C37 119.6(3) . .
C39 C38 H44 120.2 . .
C38 C39 H45 119.9 . .
C38 C39 C40 120.2(3) . .
C40 C39 H45 119.9 . .
C39 C40 H46 119.8 . .
C41 C40 C39 120.4(3) . .
C41 C40 H46 119.8 . .
C36 C41 H47 120.2 . .
C40 C41 C36 119.6(3) . .
C40 C41 H47 120.2 . .
C43 C42 P3 117.9(3) . .
C43 C42 C47 119.2(3) . .
C47 C42 P3 122.9(3) . .
C42 C43 H31 119.9 . .
C42 C43 C44 120.2(3) . .
C44 C43 H31 119.9 . .
C43 C44 H32 120.0 . .
C45 C44 C43 120.0(3) . .
C45 C44 H32 120.0 . .
C44 C45 H33 120.0 . .
C46 C45 C44 120.0(3) . .
C46 C45 H33 120.0 . .
C45 C46 H34 119.9 . .
C45 C46 C47 120.2(3) . .
C47 C46 H34 119.9 . .
C42 C47 H35 119.9 . .
C46 C47 C42 120.3(3) . .
C46 C47 H35 119.9 . .
C49 C48 P3 123.2(3) . .
C53 C48 P3 117.3(3) . .
C53 C48 C49 119.5(3) . .
C48 C49 H37 120.0 . .
C50 C49 C48 119.9(3) . .
C50 C49 H37 120.0 . .
C49 C50 H38 119.8 . .
C49 C50 C51 120.4(3) . .
C51 C50 H38 119.8 . .
C50 C51 H39 120.1 . .
C52 C51 C50 119.8(3) . .
C52 C51 H39 120.1 . .
C51 C52 H40 119.9 . .
C51 C52 C53 120.3(3) . .
C53 C52 H40 119.9 . .
C48 C53 H41 119.9 . .
C52 C53 C48 120.1(3) . .
C52 C53 H41 119.9 . .
Cl3 C55A Cl4 112.9(4) . .
Cl3 C55A H55A 109.0 . .
Cl3 C55A H55B 109.0 . .
Cl4 C55A H55A 109.0 . .
Cl4 C55A H55B 109.0 . .
H55A C55A H55B 107.8 . .
Cl3 C55B H55C 112.3 . .
Cl3 C55B H55D 112.3 . .
Cl4 C55B Cl3 97.1(7) . .
Cl4 C55B H55C 112.3 . .
Cl4 C55B H55D 112.3 . .
H55C C55B H55D 109.9 . .
F1 P4 F4 177.99(19) . .
F1 P4 F6 88.81(18) . .
F2 P4 F1 92.5(2) . .
F2 P4 F4 89.2(2) . .
F2 P4 F5 176.7(3) . .
F2 P4 F6 90.0(2) . .
F3 P4 F1 91.7(2) . .
F3 P4 F2 90.3(2) . .
F3 P4 F4 89.5(2) . .
F3 P4 F5 91.8(3) . .
F3 P4 F6 179.4(3) . .
F5 P4 F1 90.00(18) . .
F5 P4 F4 88.3(2) . .
F5 P4 F6 87.8(3) . .
F6 P4 F4 90.0(2) . .
Cl1 C54 Cl2 113.6(4) . .
Cl1 C54 H54A 108.9 . .
Cl1 C54 H54B 108.9 . .
Cl2 C54 H54A 108.9 . .
Cl2 C54 H54B 108.9 . .
H54A C54 H54B 107.7 . .
C56 C56 Cl5 67.7(19) 3_686 .
C56 C56 Cl5 78(3) 3_686 3_686
C56 C56 Cl6 38(2) 3_686 3_686
C56 C56 Cl6 115(2) 3_686 .
Cl5 C56 Cl5 146.0(13) 3_686 .
Cl6 C56 Cl6 152.6(9) . 3_686
C56 Cl5 C56 34.0(13) 3_686 .
C56 Cl6 C56 27.4(9) . 3_686

loop_
_geom_bond_atom_site_label_1
_geom_bond_atom_site_label_2
_geom_bond_distance
_geom_bond_site_symmetry_2
Cu1 Cu2 2.5844(7) .
Cu1 Cu3 2.7368(7) 3_776
Cu1 Cu3 2.7665(7) .
Cu1 P1 2.2236(9) .
Cu1 C2 2.068(3) 3_776
Cu1 C3 2.327(3) 3_776
Cu1 C10 2.195(3) .
Cu2 Cu3 2.5719(7) 3_776
Cu2 P2 2.2413(9) .
Cu2 C2 2.070(3) .
Cu2 C10 1.977(3) .
Cu3 Cu1 2.7367(7) 3_776
Cu3 Cu2 2.7117(7) .
Cu3 Cu2 2.5719(7) 3_776
Cu3 Cu3 2.5824(9) 3_776
Cu3 P3 2.2625(9) .
Cu3 C2 2.346(3) 3_776
Cu3 C2 2.127(3) .
Cu3 C10 2.154(3) 3_776
P1 C1 1.889(3) .
P1 C18 1.823(3) .
P1 C24 1.816(3) .
P2 C1 1.877(3) .
P2 C30 1.822(3) .
P2 C36 1.821(3) .
P3 C1 1.903(3) .
P3 C42 1.830(3) .
P3 C48 1.824(3) .
C1 H1 0.9800 .
C2 Cu1 2.068(3) 3_776
C2 Cu3 2.346(3) 3_776
C2 C3 1.232(5) .
C3 Cu1 2.327(3) 3_776
C3 C4 1.446(5) .
C4 C5 1.391(6) .
C4 C9 1.401(5) .
C5 H5 0.9300 .
C5 C6 1.393(6) .
C6 H6 0.9300 .
C6 C7 1.366(8) .
C7 H7 0.9300 .
C7 C8 1.377(8) .
C8 H8 0.9300 .
C8 C9 1.397(6) .
C9 H9 0.9300 .
C10 Cu3 2.154(3) 3_776
C10 C11 1.223(5) .
C11 C12 1.440(5) .
C12 C13 1.400(5) .
C12 C17 1.397(5) .
C13 H13 0.9300 .
C13 C14 1.384(5) .
C14 H14 0.9300 .
C14 C15 1.390(6) .
C15 H15 0.9300 .
C15 C16 1.383(6) .
C16 H16 0.9300 .
C16 C17 1.389(5) .
C17 H17 0.9300 .
C18 C19 1.398(5) .
C18 C23 1.393(5) .
C19 H19 0.9300 .
C19 C20 1.389(5) .
C20 H20 0.9300 .
C20 C21 1.389(6) .
C21 H21 0.9300 .
C21 C22 1.384(6) .
C22 H22 0.9300 .
C22 C23 1.389(5) .
C23 H23 0.9300 .
C24 C25 1.397(5) .
C24 C29 1.399(5) .
C25 H25 0.9300 .
C25 C26 1.388(5) .
C26 H26 0.9300 .
C26 C27 1.386(5) .
C27 H27 0.9300 .
C27 C28 1.389(5) .
C28 H28 0.9300 .
C28 C29 1.390(5) .
C29 H29 0.9300 .
C30 C31 1.398(5) .
C30 C35 1.395(5) .
C31 H53 0.9300 .
C32 C31 1.390(5) .
C32 H52 0.9300 .
C33 C32 1.389(6) .
C33 H51 0.9300 .
C34 C33 1.377(6) .
C34 H50 0.9300 .
C35 C34 1.396(5) .
C35 H49 0.9300 .
C36 C37 1.391(5) .
C36 C41 1.401(5) .
C37 H43 0.9300 .
C37 C38 1.395(5) .
C38 H44 0.9300 .
C38 C39 1.382(6) .
C39 H45 0.9300 .
C39 C40 1.396(6) .
C40 H46 0.9300 .
C40 C41 1.383(5) .
C41 H47 0.9300 .
C42 C43 1.393(5) .
C42 C47 1.397(5) .
C43 H31 0.9300 .
C43 C44 1.395(5) .
C44 H32 0.9300 .
C44 C45 1.389(5) .
C45 H33 0.9300 .
C45 C46 1.382(6) .
C46 H34 0.9300 .
C46 C47 1.391(5) .
C47 H35 0.9300 .
C48 C49 1.402(5) .
C48 C53 1.394(5) .
C49 H37 0.9300 .
C49 C50 1.387(5) .
C50 H38 0.9300 .
C50 C51 1.390(6) .
C51 H39 0.9300 .
C51 C52 1.389(6) .
C52 H40 0.9300 .
C52 C53 1.391(5) .
C53 H41 0.9300 .
Cl3 C55A 1.725(8) .
Cl3 C55B 2.059(17) .
Cl4 C55A 1.738(7) .
Cl4 C55B 1.784(18) .
C55A H55A 0.9700 .
C55A H55B 0.9700 .
C55B H55C 0.9700 .
C55B H55D 0.9700 .
P4 F1 1.587(3) .
P4 F2 1.578(3) .
P4 F3 1.557(3) .
P4 F4 1.599(3) .
P4 F5 1.584(3) .
P4 F6 1.593(3) .
Cl1 C54 1.731(6) .
Cl2 C54 1.742(6) .
C54 H54A 0.9700 .
C54 H54B 0.9700 .
C56 C56 0.94(4) 3_686
C56 Cl5 1.642(15) .
C56 Cl5 1.55(2) 3_686
C56 Cl6 1.25(2) .
C56 Cl6 1.85(2) 3_686
Cl5 C56 1.55(2) 3_686
Cl6 C56 1.85(2) 3_686

loop_
_geom_torsion_atom_site_label_1
_geom_torsion_atom_site_label_2
_geom_torsion_atom_site_label_3
_geom_torsion_atom_site_label_4
_geom_torsion
_geom_torsion_site_symmetry_1
_geom_torsion_site_symmetry_4
Cu1 P1 C1 P2 64.90(14) . .
Cu1 P1 C1 P3 -47.43(15) . .
Cu1 P1 C18 C19 -174.4(2) . .
Cu1 P1 C18 C23 0.3(3) . .
Cu1 P1 C24 C25 20.6(3) . .
Cu1 P1 C24 C29 -162.3(2) . .
Cu1 C3 C4 C5 117.4(4) 3_776 .
Cu1 C3 C4 C9 -63.8(4) 3_776 .
Cu2 P2 C1 P1 -54.21(15) . .
Cu2 P2 C1 P3 57.56(14) . .
Cu2 P2 C30 C31 -173.7(2) . .
Cu2 P2 C30 C35 -0.4(3) . .
Cu2 P2 C36 C37 34.9(3) . .
Cu2 P2 C36 C41 -149.8(2) . .
Cu2 C2 C3 Cu1 -165.8(3) . 3_776
Cu3 P3 C42 C43 18.2(3) . .
Cu3 P3 C42 C47 -159.6(2) . .
Cu3 P3 C48 C49 -167.6(2) . .
Cu3 P3 C48 C53 15.0(3) . .
Cu3 C2 C3 Cu1 69.8(4) . 3_776
Cu3 C2 C3 Cu1 -64.4(3) 3_776 3_776
P1 C18 C19 C20 174.1(3) . .
P1 C18 C23 C22 -174.7(3) . .
P1 C24 C25 C26 177.8(3) . .
P1 C24 C29 C28 -177.8(3) . .
P2 C30 C31 C32 173.0(3) . .
P2 C30 C35 C34 -173.0(3) . .
P2 C36 C37 C38 177.1(3) . .
P2 C36 C41 C40 -177.6(3) . .
P3 C42 C43 C44 -178.2(3) . .
P3 C42 C47 C46 178.6(3) . .
P3 C48 C49 C50 -177.9(2) . .
P3 C48 C53 C52 177.6(3) . .
C1 P1 C18 C19 66.8(3) . .
C1 P1 C18 C23 -118.5(3) . .
C1 P1 C24 C25 135.7(3) . .
C1 P1 C24 C29 -47.2(3) . .
C1 P2 C30 C31 66.7(3) . .
C1 P2 C30 C35 -120.0(3) . .
C1 P2 C36 C37 151.2(2) . .
C1 P2 C36 C41 -33.6(3) . .
C1 P3 C42 C43 -108.2(3) . .
C1 P3 C42 C47 74.1(3) . .
C1 P3 C48 C49 -41.1(3) . .
C1 P3 C48 C53 141.5(2) . .
C3 C4 C5 C6 177.8(4) . .
C3 C4 C9 C8 -177.9(4) . .
C4 C5 C6 C7 0.9(7) . .
C5 C4 C9 C8 0.9(6) . .
C5 C6 C7 C8 -0.5(8) . .
C6 C7 C8 C9 0.4(7) . .
C7 C8 C9 C4 -0.6(6) . .
C9 C4 C5 C6 -1.1(6) . .
C11 C12 C13 C14 -176.8(3) . .
C11 C12 C17 C16 177.6(3) . .
C12 C13 C14 C15 -0.8(6) . .
C13 C12 C17 C16 -0.1(6) . .
C13 C14 C15 C16 -0.1(6) . .
C14 C15 C16 C17 0.9(6) . .
C15 C16 C17 C12 -0.8(6) . .
C17 C12 C13 C14 0.9(5) . .
C18 P1 C1 P2 -167.83(15) . .
C18 P1 C1 P3 79.84(18) . .
C18 P1 C24 C25 -108.8(3) . .
C18 P1 C24 C29 68.3(3) . .
C18 C19 C20 C21 0.0(5) . .
C19 C18 C23 C22 0.2(5) . .
C19 C20 C21 C22 0.6(6) . .
C20 C21 C22 C23 -0.8(6) . .
C21 C22 C23 C18 0.4(5) . .
C23 C18 C19 C20 -0.4(5) . .
C24 P1 C1 P2 -56.75(19) . .
C24 P1 C1 P3 -169.07(14) . .
C24 P1 C18 C19 -47.5(3) . .
C24 P1 C18 C23 127.2(3) . .
C24 C25 C26 C27 -0.1(5) . .
C25 C24 C29 C28 -0.7(5) . .
C25 C26 C27 C28 -0.2(6) . .
C26 C27 C28 C29 0.0(6) . .
C27 C28 C29 C24 0.4(5) . .
C29 C24 C25 C26 0.6(5) . .
C30 P2 C1 P1 73.45(19) . .
C30 P2 C1 P3 -174.79(15) . .
C30 P2 C36 C37 -92.8(3) . .
C30 P2 C36 C41 82.4(3) . .
C30 C35 C34 C33 -0.4(6) . .
C31 C30 C35 C34 0.5(5) . .
C33 C32 C31 C30 -0.5(6) . .
C34 C33 C32 C31 0.6(6) . .
C35 C30 C31 C32 -0.1(5) . .
C35 C34 C33 C32 -0.2(7) . .
C36 P2 C1 P1 -179.05(14) . .
C36 P2 C1 P3 -67.28(18) . .
C36 P2 C30 C31 -46.3(3) . .
C36 P2 C30 C35 127.0(3) . .
C36 C37 C38 C39 0.2(5) . .
C37 C36 C41 C40 -2.5(5) . .
C37 C38 C39 C40 -1.1(5) . .
C38 C39 C40 C41 0.2(5) . .
C39 C40 C41 C36 1.7(5) . .
C41 C36 C37 C38 1.6(5) . .
C42 P3 C48 C49 72.1(3) . .
C42 P3 C48 C53 -105.2(3) . .
C42 C43 C44 C45 0.1(5) . .
C43 C42 C47 C46 0.9(5) . .
C43 C44 C45 C46 -0.3(5) . .
C44 C45 C46 C47 0.7(5) . .
C45 C46 C47 C42 -1.0(5) . .
C47 C42 C43 C44 -0.4(5) . .
C48 P3 C42 C43 141.0(3) . .
C48 P3 C42 C47 -36.8(3) . .
C48 C49 C50 C51 0.5(5) . .
C49 C48 C53 C52 0.1(5) . .
C49 C50 C51 C52 0.2(5) . .
C50 C51 C52 C53 -0.7(6) . .
C51 C52 C53 C48 0.6(5) . .
C53 C48 C49 C50 -0.6(5) . .
C55A Cl4 C55B Cl3 17.2(5) . .
C55B Cl3 C55A Cl4 20.0(6) . .
C55B Cl4 C55A Cl3 -22.3(6) . .
Cl5 C56 Cl5 C56 -0.004(14) 3_686 3_686
Cl5 C56 Cl6 C56 -16(3) . 3_686
Cl5 C56 Cl6 C56 135(7) 3_686 3_686
Cl6 C56 Cl5 C56 164(3) . 3_686
Cl6 C56 Cl5 C56 -8.1(14) 3_686 3_686
Cl6 C56 Cl6 C56 -0.005(12) 3_686 3_686
